data_7001540
loop_
_publ_author_name
'Prescimone, Alessandro'
'Milios, Constantinos J.'
'Sanchez-Benitez, Javier'
'Kamenev, Konstantin V.'
'Loose, Claudia'
'Kortus, Jens'
'Moggach, Stephen'
'Murrie, Mark'
'Warren, John E.'
'Lennie, Alistair R.'
'Parsons, Simon'
'Brechin, Euan K.'

_publ_section_title
;
 High pressure induced spin changes and magneto-structural correlations
 in hexametallic SMMs
;
_journal_issue 25
_journal_name_full 'Dalton Transactions'
_journal_page_first 4858
_journal_page_last 4867
_journal_paper_doi 10.1039/b902485a
_journal_year 2009
_chemical_compound_source 'Synthesis by L. Jones'
_chemical_formula_moiety '[Mn6O2 (EthSal)6 (EtOH)4 (NaphtCOO)2 (H2O)2]'
_chemical_formula_sum 'C84 H96 Mn6 N6 O24'
_chemical_formula_weight 1903.28
_space_group_IT_number 14
_symmetry_cell_setting monoclinic
_symmetry_space_group_name_Hall '-P 2ybc'
_symmetry_space_group_name_H-M 'P 1 21/c 1'
_atom_sites_solution_hydrogens geom
_atom_sites_solution_primary 'From ambient pressure structure'
_audit_creation_date 09-02-02
_audit_creation_method CRYSTALS_ver_12.86
_cell_angle_alpha 90
_cell_angle_beta 110.929(14)
_cell_angle_gamma 90
_cell_formula_units_Z 2
_cell_length_a 14.963(4)
_cell_length_b 19.358(3)
_cell_length_c 14.165(4)
_cell_measurement_reflns_used 2068
_cell_measurement_temperature 300
_cell_measurement_theta_max 15
_cell_measurement_theta_min 2
_cell_volume 3832.2(16)
_computing_cell_refinement 'Apex2 (Bruker AXS, 2006)'
_computing_data_collection 'Apex2 (Bruker AXS, 2006)'
_computing_data_reduction 'Apex2 (Bruker AXS, 2006)'
_computing_molecular_graphics 'CAMERON (Watkin et al., 1996)'
_computing_publication_material 'CRYSTALS (Betteridge et al., 2003)'
_computing_structure_refinement 'CRYSTALS (Betteridge et al., 2003)'
_computing_structure_solution 'SHELXS 86 (Sheldrick, 1986)'
_diffrn_ambient_pressure 1500000
_diffrn_ambient_temperature 300
_diffrn_measured_fraction_theta_full 0.486
_diffrn_measured_fraction_theta_max 0.447
_diffrn_measurement_device 'Bruker SMART APEX-II on Station 9.8, SRS'
_diffrn_measurement_device_type Area
_diffrn_measurement_method \w
_diffrn_radiation_monochromator silicon
_diffrn_radiation_type Synchrotron
_diffrn_radiation_wavelength 0.47670
_diffrn_reflns_av_R_equivalents 0.1712
_diffrn_reflns_limit_h_max 15
_diffrn_reflns_limit_h_min -15
_diffrn_reflns_limit_k_max 21
_diffrn_reflns_limit_k_min -21
_diffrn_reflns_limit_l_max 15
_diffrn_reflns_limit_l_min -15
_diffrn_reflns_number 18519
_diffrn_reflns_theta_full 11.715
_diffrn_reflns_theta_max 23.347
_diffrn_reflns_theta_min 1.700
_diffrn_standards_number 0
_exptl_absorpt_coefficient_mu 1.046
_exptl_absorpt_correction_T_max 0.92
_exptl_absorpt_correction_T_min 0.66
_exptl_absorpt_correction_type multi-scan
_exptl_absorpt_process_details 'SADABS (Siemens, 1996)'
_exptl_crystal_colour brown
_exptl_crystal_density_diffrn 1.649
_exptl_crystal_density_method 'not measured'
_exptl_crystal_description plate
_exptl_crystal_F_000 1968
_exptl_crystal_size_max 0.13
_exptl_crystal_size_mid 0.09
_exptl_crystal_size_min 0.08
_refine_diff_density_max 0.74
_refine_diff_density_min -1.54
_refine_ls_extinction_method None
_refine_ls_goodness_of_fit_ref 1.1446
_refine_ls_hydrogen_treatment noref
_refine_ls_matrix_type full
_refine_ls_number_parameters 529
_refine_ls_number_reflns 2336
_refine_ls_number_restraints 794
_refine_ls_R_factor_all 0.1433
_refine_ls_R_factor_gt 0.0717
_refine_ls_shift/su_max 0.007825
_refine_ls_structure_factor_coef Fsqd
_refine_ls_weighting_details
;
Method=
SQRT(W) = 1/(Data with the key SIGMA(/FO/) in list 6)
;
_refine_ls_weighting_scheme sigma
_refine_ls_wR_factor_all 0.0888
_refine_ls_wR_factor_gt 0.0746
_refine_ls_wR_factor_ref 0.0888
_reflns_limit_h_max 7
_reflns_limit_h_min -15
_reflns_limit_k_max 21
_reflns_limit_k_min 0
_reflns_limit_l_max 15
_reflns_limit_l_min 0
_reflns_number_gt 1266
_reflns_number_total 2489
_reflns_threshold_expression I>2.0\s(I)
_cod_data_source_file b902485a.txt
_cod_data_source_block mneb03
_cod_depositor_comments
;
The following automatic conversions were performed:
'_symmetry_cell_setting' value 'Monoclinic' changed to 'monoclinic'
according to '/home/saulius/struct/CIF-dictionaries/cif_core.dic'
dictionary named 'cif_core.dic' version 2.4.1 from 2010-06-29.

Automatic conversion script
Id: cif_fix_enum 1527 2010-12-29 10:47:43Z saulius 
;
_cod_original_cell_volume 3832.4(16)
_cod_original_sg_symbol_H-M 'P 1 21/c 1 '
_cod_database_code 7001540

loop_
_symmetry_equiv_pos_as_xyz
x,y,z
-x,-y,-z
-x,y+1/2,-z+1/2
x,-y+1/2,z+1/2

loop_
_atom_site_label
_atom_site_type_symbol
_atom_site_fract_x
_atom_site_fract_y
_atom_site_fract_z
_atom_site_U_iso_or_equiv
_atom_site_occupancy
_atom_site_adp_type
_atom_site_refinement_flags_posn
_atom_site_refinement_flags_adp
_atom_site_refinement_flags_occupancy
_atom_site_disorder_assembly
_atom_site_disorder_group
_oxford_atom_site_special_shape
_atom_site_attached_hydrogens
Mn1 Mn 0.0789(3) 0.53932(6) 0.4631(3) 0.0372 1.0000 Uani . . . . . . .
Mn2 Mn 0.1757(2) 0.47226(6) 0.6902(2) 0.0463 1.0000 Uani . . . . . . .
Mn3 Mn 0.1740(3) 0.63754(6) 0.6573(2) 0.0377 1.0000 Uani . . . . . . .
O1 O 0.1503(9) 0.5484(2) 0.6027(9) 0.0303 1.0000 Uani . U . . . . .
O11 O -0.0110(9) 0.5307(3) 0.3276(8) 0.0363 1.0000 Uani D U . . . . .
C11 C 0.0104(10) 0.5700(3) 0.2624(8) 0.0310 1.0000 Uani D U . . . . .
C21 C -0.0058(10) 0.5399(3) 0.1639(8) 0.0447 1.0000 Uani D U . . . . .
C31 C 0.0175(13) 0.5765(4) 0.0943(10) 0.0520 1.0000 Uani D U . . . . .
C41 C 0.0335(13) 0.6460(4) 0.1047(12) 0.0509 1.0000 Uani D U . . . . .
C51 C 0.0351(14) 0.6789(4) 0.1903(14) 0.0438 1.0000 Uani D U . . . . .
C61 C 0.0282(13) 0.6392(4) 0.2741(13) 0.0314 1.0000 Uani D U . . . . .
C71 C 0.0462(13) 0.6759(3) 0.3661(13) 0.0384 1.0000 Uani D U . . . . .
N81 N 0.0695(11) 0.6400(3) 0.4480(11) 0.0346 1.0000 Uani D U . . . . .
O91 O 0.0896(10) 0.6791(2) 0.5382(10) 0.0390 1.0000 Uani D U . . . . .
C101 C 0.0133(13) 0.7504(5) 0.3630(16) 0.036(2) 0.5600 Uiso D U . . 1 . .
C111 C 0.0997(17) 0.7968(6) 0.4043(18) 0.037(2) 0.5600 Uiso D U . . 1 . .
C121 C 0.053(2) 0.7533(5) 0.358(3) 0.044(4) 0.4400 Uiso D U . . 2 . .
C131 C -0.039(2) 0.7856(8) 0.356(3) 0.044(4) 0.4400 Uiso D U . . 2 . .
O12 O 0.1944(8) 0.3923(2) 0.7683(8) 0.0372 1.0000 Uani D U . . . . .
C12 C 0.2336(8) 0.3356(3) 0.7462(7) 0.0360 1.0000 Uani D U . . . . .
C22 C 0.2905(8) 0.2937(4) 0.8312(8) 0.0441 1.0000 Uani D U . . . . .
C32 C 0.3362(10) 0.2373(4) 0.8147(10) 0.0589 1.0000 Uani D U . . . . .
C42 C 0.3419(14) 0.2248(4) 0.7220(13) 0.0703 1.0000 Uani D U . . . . .
C52 C 0.2765(19) 0.2601(5) 0.6334(19) 0.0655 1.0000 Uani D U . . . . .
C62 C 0.2246(16) 0.3191(4) 0.6466(15) 0.0441 1.0000 Uani D U . . . . .
C72 C 0.1596(16) 0.3520(5) 0.5534(16) 0.0429 1.0000 Uani D U . . . . .
N82 N 0.1324(13) 0.4130(3) 0.5695(13) 0.0338 1.0000 Uani D U . . . . .
O92 O 0.0627(11) 0.4413(3) 0.4874(10) 0.0351 1.0000 Uani D U . . . . .
C102 C 0.1204(16) 0.3160(4) 0.4491(15) 0.0522 1.0000 Uani D U . . . . .
C112 C 0.1883(17) 0.3518(5) 0.4007(17) 0.0766 1.0000 Uani D U . . . . .
O13 O 0.1941(8) 0.7236(2) 0.7176(8) 0.0387 1.0000 Uani D U . . . . .
C13 C 0.2806(8) 0.7403(3) 0.7840(8) 0.0368 1.0000 Uani D U . . . . .
C23 C 0.3066(8) 0.8130(3) 0.7892(8) 0.0489 1.0000 Uani D U . . . . .
C33 C 0.3959(9) 0.8332(3) 0.8503(10) 0.0524 1.0000 Uani D U . . . . .
C43 C 0.4603(8) 0.7866(4) 0.9096(9) 0.0528 1.0000 Uani D U . . . . .
C53 C 0.4364(18) 0.7178(5) 0.9153(18) 0.0476 1.0000 Uani D U . . . . .
C63 C 0.3408(17) 0.6954(4) 0.8487(17) 0.0348 1.0000 Uani D U . . . . .
C73 C 0.3209(13) 0.6202(5) 0.8645(13) 0.0405 1.0000 Uani D U . . . . .
N83 N 0.2385(14) 0.5950(3) 0.7784(13) 0.0356 1.0000 Uani D U . . . . .
O93 O 0.2183(9) 0.5311(2) 0.8103(9) 0.0404 1.0000 Uani D U . . . . .
C103 C 0.3642(13) 0.5862(5) 0.9661(13) 0.0580 1.0000 Uani D U . . . . .
C113 C 0.2950(16) 0.5998(4) 1.0253(15) 0.0578 1.0000 Uani D U . . . . .
O14 O 0.3346(13) 0.5307(4) 0.5154(11) 0.0531 1.0000 Uani . U . . . . .
O24 O 0.1866(11) 0.5269(3) 0.4089(11) 0.0466 1.0000 Uani . U . . . . .
C14 C 0.275(2) 0.5167(6) 0.431(2) 0.0456 1.0000 Uani D U . . . . .
C24 C 0.3158(11) 0.4856(5) 0.3624(11) 0.0411 1.0000 Uani D U . . . . .
C34 C 0.4069(16) 0.4669(4) 0.3826(16) 0.0434 1.0000 Uani . U . . . . .
C44 C 0.4435(16) 0.4448(4) 0.3115(16) 0.0374 1.0000 Uani . U . . . . .
C54 C 0.3822(12) 0.4406(5) 0.2072(11) 0.0371 1.0000 Uani D U . . . . .
C64 C 0.4139(19) 0.4203(5) 0.1310(17) 0.0441 1.0000 Uani . U . . . . .
C74 C 0.361(2) 0.4119(6) 0.042(2) 0.0502 1.0000 Uani . U . . . . .
C84 C 0.256(2) 0.4245(5) 0.009(2) 0.0609 1.0000 Uani . U . . . . .
C94 C 0.2322(12) 0.4441(6) 0.0924(12) 0.0603 1.0000 Uani D U . . . . .
C104 C 0.2899(11) 0.4558(5) 0.1880(12) 0.0436 1.0000 Uani D U . . . . .
C114 C 0.2581(10) 0.4827(5) 0.2652(11) 0.0435 1.0000 Uani D U . . . . .
O15 O 0.3139(8) 0.4702(3) 0.6772(9) 0.0387 1.0000 Uani D U . . . . .
C25 C 0.3866(9) 0.4473(7) 0.7748(10) 0.136(7) 1.0000 Uiso D . . . . . .
C35 C 0.4569(9) 0.4082(3) 0.7499(9) 0.0111(8) 1.0000 Uiso D U . . . . .
O16 O 0.2888(9) 0.6418(2) 0.6044(9) 0.0368 1.0000 Uani . U . . . . .
C26 C 0.3242(12) 0.7056(5) 0.5753(11) 0.0473 1.0000 Uani D U . . . . .
C36 C 0.4219(12) 0.7244(5) 0.6352(11) 0.0480 1.0000 Uani D U . . . . .
O17 O 0.0410(10) 0.6151(3) 0.7094(10) 0.0475 1.0000 Uani . U . . . . .
H16 H 0.3050 0.6072 0.5770 0.0578 1.0000 Uiso . . . . . . .
H15 H 0.3185 0.4892 0.6255 0.0583 1.0000 Uiso . . . . . . .
H171 H 0.0230 0.6449 0.7424 0.0603 1.0000 Uiso . . . . . . .
H172 H 0.0102 0.5769 0.6928 0.0603 1.0000 Uiso . . . . . . .
H211 H -0.0260 0.4928 0.1533 0.0495 1.0000 Uiso . . . . . . .
H311 H 0.0152 0.5543 0.0332 0.0621 1.0000 Uiso . . . . . . .
H411 H 0.0442 0.6718 0.0530 0.0606 1.0000 Uiso . . . . . . .
H511 H 0.0391 0.7285 0.1954 0.0478 1.0000 Uiso . . . . . . .
H1011 H -0.0221 0.7564 0.4095 0.0414 0.5600 Uiso . . . . 1 . .
H1012 H -0.0230 0.7656 0.3004 0.0414 0.5600 Uiso . . . . 1 . .
H1111 H 0.0851 0.8428 0.4077 0.0424 0.5600 Uiso . . . . 1 . .
H1112 H 0.1404 0.7816 0.4736 0.0424 0.5600 Uiso . . . . 1 . .
H1113 H 0.1396 0.7908 0.3644 0.0424 0.5600 Uiso . . . . 1 . .
H1211 H 0.1075 0.7690 0.4164 0.0498 0.4400 Uiso . . . . 2 . .
H1212 H 0.0655 0.7647 0.2993 0.0498 0.4400 Uiso . . . . 2 . .
H1311 H -0.0300 0.8366 0.3555 0.0498 0.4400 Uiso . . . . 2 . .
H1312 H -0.0465 0.7765 0.4199 0.0498 0.4400 Uiso . . . . 2 . .
H1313 H -0.0885 0.7723 0.3029 0.0498 0.4400 Uiso . . . . 2 . .
H221 H 0.2898 0.3048 0.8965 0.0521 1.0000 Uiso . . . . . . .
H321 H 0.3711 0.2083 0.8710 0.0700 1.0000 Uiso . . . . . . .
H421 H 0.3889 0.1933 0.7164 0.0787 1.0000 Uiso . . . . . . .
H521 H 0.2678 0.2453 0.5649 0.0707 1.0000 Uiso . . . . . . .
H1021 H 0.0560 0.3273 0.4160 0.0578 1.0000 Uiso . . . . . . .
H1022 H 0.1304 0.2682 0.4528 0.0578 1.0000 Uiso . . . . . . .
H1121 H 0.1661 0.3351 0.3291 0.0890 1.0000 Uiso . . . . . . .
H1122 H 0.1753 0.4003 0.3955 0.0890 1.0000 Uiso . . . . . . .
H1123 H 0.2497 0.3412 0.4322 0.0890 1.0000 Uiso . . . . . . .
H231 H 0.2600 0.8454 0.7509 0.0542 1.0000 Uiso . . . . . . .
H331 H 0.4136 0.8806 0.8509 0.0612 1.0000 Uiso . . . . . . .
H431 H 0.5229 0.8020 0.9483 0.0620 1.0000 Uiso . . . . . . .
H531 H 0.4808 0.6864 0.9587 0.0566 1.0000 Uiso . . . . . . .
H1031 H 0.4290 0.6034 1.0065 0.0648 1.0000 Uiso . . . . . . .
H1032 H 0.3731 0.5365 0.9611 0.0648 1.0000 Uiso . . . . . . .
H1131 H 0.3210 0.5780 1.0916 0.0671 1.0000 Uiso . . . . . . .
H1132 H 0.2920 0.6475 1.0344 0.0671 1.0000 Uiso . . . . . . .
H1133 H 0.2361 0.5806 0.9890 0.0671 1.0000 Uiso . . . . . . .
H261 H 0.2839 0.7429 0.5814 0.0564 1.0000 Uiso . . . . . . .
H262 H 0.3197 0.7024 0.5073 0.0564 1.0000 Uiso . . . . . . .
H361 H 0.4389 0.7672 0.6121 0.0654 1.0000 Uiso . . . . . . .
H362 H 0.4286 0.7300 0.7047 0.0654 1.0000 Uiso . . . . . . .
H363 H 0.4644 0.6895 0.6305 0.0654 1.0000 Uiso . . . . . . .
H351 H 0.5060 0.3936 0.8058 0.0133 1.0000 Uiso . . . . . . .
H352 H 0.4797 0.4317 0.7030 0.0133 1.0000 Uiso . . . . . . .
H353 H 0.4217 0.3673 0.7125 0.0133 1.0000 Uiso . . . . . . .
H251 H 0.4227 0.4912 0.8068 0.1643 1.0000 Uiso . . . . . . .
H252 H 0.3647 0.4268 0.8163 0.1643 1.0000 Uiso . . . . . . .
H341 H 0.4486 0.4688 0.4501 0.0536 1.0000 Uiso . . . . . . .
H441 H 0.5129 0.4333 0.3341 0.0464 1.0000 Uiso . . . . . . .
H1141 H 0.1929 0.4973 0.2463 0.0534 1.0000 Uiso . . . . . . .
H941 H 0.1639 0.4500 0.0772 0.0671 1.0000 Uiso . . . . . . .
H841 H 0.2175 0.4206 -0.0561 0.0703 1.0000 Uiso . . . . . . .
H741 H 0.3851 0.3967 -0.0054 0.0613 1.0000 Uiso . . . . . . .
H641 H 0.4834 0.4121 0.1506 0.0543 1.0000 Uiso . . . . . . .

loop_
_atom_site_aniso_label
_atom_site_aniso_U_11
_atom_site_aniso_U_22
_atom_site_aniso_U_33
_atom_site_aniso_U_23
_atom_site_aniso_U_13
_atom_site_aniso_U_12
Mn1 0.063(6) 0.0189(7) 0.039(5) 0.0016(12) 0.029(5) -0.0012(12)
Mn2 0.086(5) 0.0175(6) 0.049(4) 0.0030(11) 0.040(5) 0.0028(12)
Mn3 0.066(6) 0.0199(7) 0.027(4) -0.0035(11) 0.016(5) -0.0008(12)
O1 0.042(4) 0.011(2) 0.039(3) -0.003(2) 0.016(3) 0.002(2)
O11 0.047(3) 0.027(3) 0.036(3) 0.001(3) 0.016(3) -0.005(3)
C11 0.029(7) 0.035(3) 0.035(4) -0.002(3) 0.019(5) -0.001(4)
C21 0.054(7) 0.044(4) 0.029(5) -0.003(4) 0.005(5) -0.003(5)
C31 0.059(7) 0.067(4) 0.032(5) -0.008(4) 0.019(5) -0.006(5)
C41 0.052(7) 0.067(4) 0.033(5) 0.006(4) 0.014(5) -0.012(6)
C51 0.049(7) 0.044(4) 0.032(5) 0.008(3) 0.007(5) -0.009(5)
C61 0.029(7) 0.032(3) 0.031(4) 0.004(3) 0.008(5) 0.003(4)
C71 0.042(7) 0.034(3) 0.030(3) 0.001(2) 0.001(5) -0.003(3)
N81 0.040(6) 0.030(3) 0.029(3) -0.001(2) 0.007(4) 0.000(3)
O91 0.050(6) 0.024(3) 0.029(3) -0.001(3) -0.002(3) 0.007(3)
O12 0.044(5) 0.026(2) 0.037(4) 0.002(3) 0.009(4) -0.007(3)
C12 0.032(7) 0.031(4) 0.043(4) 0.005(3) 0.011(4) -0.006(4)
C22 0.041(7) 0.044(4) 0.050(4) 0.020(4) 0.020(4) -0.001(4)
C32 0.060(7) 0.039(4) 0.071(5) 0.024(5) 0.016(5) 0.009(4)
C42 0.075(7) 0.050(5) 0.073(5) 0.001(5) 0.010(5) 0.028(5)
C52 0.069(7) 0.050(5) 0.060(5) -0.011(4) 0.002(5) 0.022(4)
C62 0.049(6) 0.032(4) 0.045(3) 0.000(4) 0.010(4) 0.004(4)
C72 0.049(7) 0.034(4) 0.039(3) -0.008(3) 0.008(4) 0.006(4)
N82 0.042(4) 0.018(2) 0.038(4) 0.000(3) 0.010(3) -0.006(3)
O92 0.042(4) 0.031(3) 0.029(4) -0.007(3) 0.008(3) -0.003(3)
C102 0.069(7) 0.038(4) 0.043(4) -0.013(4) 0.012(4) 0.009(5)
C112 0.080(7) 0.101(6) 0.053(6) -0.004(6) 0.030(6) 0.011(6)
O13 0.051(5) 0.023(2) 0.036(5) -0.013(3) 0.008(3) 0.004(3)
C13 0.041(5) 0.030(3) 0.043(6) -0.009(4) 0.018(3) 0.000(3)
C23 0.055(5) 0.038(3) 0.048(7) -0.001(4) 0.011(4) -0.015(4)
C33 0.052(6) 0.049(4) 0.054(7) 0.001(4) 0.016(4) -0.019(3)
C43 0.050(5) 0.050(3) 0.053(7) -0.014(5) 0.012(4) -0.010(4)
C53 0.044(5) 0.048(3) 0.046(7) -0.008(4) 0.010(4) -0.003(4)
C63 0.034(5) 0.037(3) 0.040(6) -0.006(3) 0.021(3) 0.001(3)
C73 0.043(6) 0.037(3) 0.038(4) -0.001(3) 0.010(3) 0.001(3)
N83 0.039(6) 0.032(3) 0.032(4) 0.009(3) 0.009(3) 0.003(3)
O93 0.051(5) 0.022(2) 0.040(4) 0.002(3) 0.006(4) 0.001(3)
C103 0.061(7) 0.061(5) 0.039(5) 0.005(4) 0.001(4) 0.004(6)
C113 0.074(7) 0.058(5) 0.034(6) 0.001(6) 0.010(5) -0.017(6)
O14 0.053(5) 0.066(4) 0.045(5) 0.002(5) 0.024(3) 0.002(5)
O24 0.050(3) 0.049(3) 0.047(5) -0.005(4) 0.025(4) 0.003(4)
C14 0.050(4) 0.039(5) 0.051(5) 0.002(5) 0.021(3) 0.005(5)
C24 0.043(5) 0.042(5) 0.045(4) 0.009(5) 0.024(3) -0.004(5)
C34 0.045(4) 0.042(4) 0.043(5) -0.007(5) 0.016(4) 0.002(5)
C44 0.041(5) 0.031(4) 0.043(4) 0.001(5) 0.019(3) -0.002(5)
C54 0.044(4) 0.028(4) 0.043(4) 0.001(5) 0.019(3) -0.009(5)
C64 0.050(5) 0.041(5) 0.042(4) -0.004(6) 0.017(3) -0.005(5)
C74 0.060(5) 0.045(5) 0.042(4) -0.002(6) 0.013(4) 0.002(6)
C84 0.060(5) 0.065(5) 0.047(5) -0.007(6) 0.007(4) 0.008(6)
C94 0.054(5) 0.070(6) 0.048(4) -0.005(6) 0.008(3) 0.004(6)
C104 0.046(4) 0.039(5) 0.045(4) 0.000(5) 0.014(3) 0.000(5)
C114 0.043(5) 0.041(5) 0.049(4) 0.005(5) 0.019(3) 0.002(5)
O15 0.0327(9) 0.0337(9) 0.0331(9) 0.014(4) -0.0083(19) 0.005(3)
O16 0.042(7) 0.040(3) 0.025(9) -0.012(4) 0.008(8) -0.009(4)
C26 0.055(6) 0.054(4) 0.028(8) -0.015(8) 0.009(6) -0.029(8)
C36 0.045(7) 0.047(5) 0.040(8) 0.007(8) 0.000(7) -0.010(7)
O17 0.040(7) 0.052(3) 0.050(10) -0.019(5) 0.015(9) 0.002(4)

loop_
_atom_type_symbol
_atom_type_scat_dispersion_real
_atom_type_scat_dispersion_imag
_atom_type_scat_Cromer_Mann_a1
_atom_type_scat_Cromer_Mann_b1
_atom_type_scat_Cromer_Mann_a2
_atom_type_scat_Cromer_Mann_b2
_atom_type_scat_Cromer_Mann_a3
_atom_type_scat_Cromer_Mann_b3
_atom_type_scat_Cromer_Mann_a4
_atom_type_scat_Cromer_Mann_b4
_atom_type_scat_Cromer_Mann_c
_atom_type_scat_source
C 0.0000 0.0010 2.3100 20.8439 1.0200 10.2075 1.5886 0.5687 0.8650 51.6512 0.2156 'International Tables Vol C 4.2.6.8 and 6.1.1.4'
H 0.0000 0.0000 0.4930 10.5109 0.3229 26.1257 0.1402 3.1424 0.0408 57.7998 0.0030 'International Tables Vol C 4.2.6.8 and 6.1.1.4'
N 0.0061 0.0010 12.2126 0.0057 3.1322 9.8933 2.0125 28.9975 1.1663 0.5826 -11.5290 'International Tables Vol C 4.2.6.8 and 6.1.1.4'
O 0.0030 0.0030 3.0485 13.2771 2.2868 5.7011 1.5463 0.3239 0.8670 32.9089 0.2508 'International Tables Vol C 4.2.6.8 and 6.1.1.4'
Mn 0.2220 0.3450 11.2819 5.3409 7.3573 0.3432 3.0193 17.8674 2.2441 83.7543 1.0896 'International Tables Vol C 4.2.6.8 and 6.1.1.4'

loop_
_geom_angle_atom_site_label_1
_geom_angle_site_symmetry_1
_geom_angle_atom_site_label_2
_geom_angle_site_symmetry_2
_geom_angle_atom_site_label_3
_geom_angle_site_symmetry_3
_geom_angle
_geom_angle_publ_flag
O92 2_566 Mn1 . Mn1 2_566 36.57(13) yes
O92 2_566 Mn1 . Mn3 . 80.3(3) yes
Mn1 2_566 Mn1 . Mn3 . 98.66(10) yes
O92 2_566 Mn1 . O1 . 84.9(5) yes
Mn1 2_566 Mn1 . O1 . 84.9(2) yes
Mn3 . Mn1 . O1 . 30.81(14) yes
O92 2_566 Mn1 . O11 . 86.1(5) yes
Mn1 2_566 Mn1 . O11 . 87.2(3) yes
Mn3 . Mn1 . O11 . 147.4(2) yes
O1 . Mn1 . O11 . 170.9(4) yes
O92 2_566 Mn1 . N81 . 81.2(3) yes
Mn1 2_566 Mn1 . N81 . 117.7(3) yes
Mn3 . Mn1 . N81 . 60.0(5) yes
O1 . Mn1 . N81 . 90.8(5) yes
O11 . Mn1 . N81 . 88.9(5) yes
O92 2_566 Mn1 . O92 . 85.7(3) yes
Mn1 2_566 Mn1 . O92 . 49.1(3) yes
Mn3 . Mn1 . O92 . 117.7(4) yes
O1 . Mn1 . O92 . 88.0(5) yes
O11 . Mn1 . O92 . 90.3(5) yes
O92 2_566 Mn1 . O24 . 174.3(6) yes
Mn1 2_566 Mn1 . O24 . 145.52(18) yes
Mn3 . Mn1 . O24 . 102.9(4) yes
O1 . Mn1 . O24 . 100.3(6) yes
O11 . Mn1 . O24 . 88.8(5) yes
N81 . Mn1 . O92 . 166.9(4) yes
N81 . Mn1 . O24 . 96.4(3) yes
O92 . Mn1 . O24 . 96.7(3) yes
O11 2_566 Mn2 . O1 . 89.5(4) yes
O11 2_566 Mn2 . O12 . 88.5(3) yes
O1 . Mn2 . O12 . 175.3(5) yes
O11 2_566 Mn2 . N82 . 83.5(5) yes
O1 . Mn2 . N82 . 87.6(4) yes
O12 . Mn2 . N82 . 88.0(4) yes
O11 2_566 Mn2 . O93 . 96.2(4) yes
O1 . Mn2 . O93 . 92.5(4) yes
O12 . Mn2 . O93 . 92.0(4) yes
N82 . Mn2 . O93 . 179.8(4) yes
O11 2_566 Mn2 . O15 . 169.5(4) yes
O1 . Mn2 . O15 . 86.1(4) yes
O12 . Mn2 . O15 . 95.2(3) yes
N82 . Mn2 . O15 . 86.7(5) yes
O93 . Mn2 . O15 . 93.5(4) yes
Mn1 . Mn3 . O1 . 31.1(4) yes
Mn1 . Mn3 . O91 . 62.5(2) yes
O1 . Mn3 . O91 . 93.2(5) yes
Mn1 . Mn3 . O13 . 151.0(4) yes
O1 . Mn3 . O13 . 176.2(3) yes
O91 . Mn3 . O13 . 88.6(4) yes
Mn1 . Mn3 . N83 . 117.2(3) yes
O1 . Mn3 . N83 . 86.0(5) yes
O91 . Mn3 . N83 . 170.6(5) yes
O13 . Mn3 . N83 . 91.6(5) yes
Mn1 . Mn3 . O16 . 83.5(3) yes
O1 . Mn3 . O16 . 87.0(3) yes
O91 . Mn3 . O16 . 92.1(4) yes
O13 . Mn3 . O16 . 96.4(3) yes
N83 . Mn3 . O16 . 97.3(5) yes
Mn1 . Mn3 . O17 . 89.6(3) yes
O1 . Mn3 . O17 . 84.5(3) yes
O91 . Mn3 . O17 . 89.3(4) yes
O13 . Mn3 . O17 . 92.1(3) yes
N83 . Mn3 . O17 . 81.3(5) yes
O16 . Mn3 . O17 . 171.5(2) yes
Mn1 . O1 . Mn2 . 121.6(4) yes
Mn1 . O1 . Mn3 . 118.1(5) yes
Mn2 . O1 . Mn3 . 119.2(6) yes
Mn2 2_566 O11 . Mn1 . 115.9(3) yes
Mn2 2_566 O11 . C11 . 116.1(8) yes
Mn1 . O11 . C11 . 113.0(6) yes
O11 . C11 . C21 . 116.26(9) yes
O11 . C11 . C61 . 124.5(6) yes
C21 . C11 . C61 . 118.0(7) yes
C11 . C21 . C31 . 119.45(9) yes
C11 . C21 . H211 . 118.0 no
C31 . C21 . H211 . 122.2 no
C21 . C31 . C41 . 121.13(9) yes
C21 . C31 . H311 . 119.3 no
C41 . C31 . H311 . 119.2 no
C31 . C41 . C51 . 120.2(5) yes
C31 . C41 . H411 . 120.6 no
C51 . C41 . H411 . 119.2 no
C41 . C51 . C61 . 119.9(7) yes
C41 . C51 . H511 . 120.9 no
C61 . C51 . H511 . 119.2 no
C51 . C61 . C11 . 119.3(11) yes
C51 . C61 . C71 . 116.1(8) yes
C11 . C61 . C71 . 124.5(9) yes
C61 . C71 . N81 . 117.2(7) yes
C61 . C71 . C101 . 119.6(13) yes
N81 . C71 . C101 . 121.2(11) yes
Mn1 . N81 . C71 . 128.3(9) yes
Mn1 . N81 . O91 . 116.5(8) yes
C71 . N81 . O91 . 115.1(7) yes
N81 . O91 . Mn3 . 115.8(6) yes
C71 . C101 . C111 . 109.2(7) yes
C71 . C101 . H1011 . 109.8 no
C111 . C101 . H1011 . 105.1 no
C71 . C101 . H1012 . 114.3 no
C111 . C101 . H1012 . 108.4 no
H1011 . C101 . H1012 . 109.7 no
C101 . C111 . H1111 . 114.1 no
C101 . C111 . H1112 . 110.1 no
H1111 . C111 . H1112 . 107.9 no
C101 . C111 . H1113 . 108.9 no
H1111 . C111 . H1113 . 110.7 no
H1112 . C111 . H1113 . 104.7 no
C71 . C121 . C131 . 108.8(8) yes
C71 . C121 . H1211 . 107.4 no
C131 . C121 . H1211 . 111.0 no
C71 . C121 . H1212 . 110.4 no
C131 . C121 . H1212 . 110.9 no
H1211 . C121 . H1212 . 108.3 no
C121 . C131 . H1311 . 106.4 no
C121 . C131 . H1312 . 108.7 no
H1311 . C131 . H1312 . 104.5 no
C121 . C131 . H1313 . 111.9 no
H1311 . C131 . H1313 . 110.9 no
H1312 . C131 . H1313 . 113.9 no
Mn2 . O12 . C12 . 121.9(4) yes
O12 . C12 . C22 . 116.26(9) yes
O12 . C12 . C62 . 122.1(7) yes
C22 . C12 . C62 . 121.6(8) yes
C12 . C22 . C32 . 119.48(9) yes
C12 . C22 . H221 . 118.3 no
C32 . C22 . H221 . 122.0 no
C22 . C32 . C42 . 121.16(9) yes
C22 . C32 . H321 . 119.0 no
C42 . C32 . H321 . 119.5 no
C32 . C42 . C52 . 119.4(7) yes
C32 . C42 . H421 . 119.6 no
C52 . C42 . H421 . 121.0 no
C42 . C52 . C62 . 119.4(16) yes
C42 . C52 . H521 . 122.0 no
C62 . C52 . H521 . 118.6 no
C52 . C62 . C12 . 116.8(17) yes
C52 . C62 . C72 . 116.3(15) yes
C12 . C62 . C72 . 126.6(10) yes
C62 . C72 . N82 . 112.6(16) yes
C62 . C72 . C102 . 124.4(9) yes
N82 . C72 . C102 . 122.9(19) yes
Mn2 . N82 . C72 . 131.2(17) yes
Mn2 . N82 . O92 . 114.8(6) yes
C72 . N82 . O92 . 114.0(17) yes
N82 . O92 . Mn1 . 115.6(11) yes
N82 . O92 . Mn1 2_566 106.8(5) yes
Mn1 . O92 . Mn1 2_566 94.3(3) yes
C72 . C102 . C112 . 97.7(13) yes
C72 . C102 . H1021 . 110.1 no
C112 . C102 . H1021 . 112.9 no
C72 . C102 . H1022 . 113.2 no
C112 . C102 . H1022 . 110.2 no
H1021 . C102 . H1022 . 112.0 no
C102 . C112 . H1121 . 105.4 no
C102 . C112 . H1122 . 108.7 no
H1121 . C112 . H1122 . 104.7 no
C102 . C112 . H1123 . 113.0 no
H1121 . C112 . H1123 . 110.0 no
H1122 . C112 . H1123 . 114.3 no
Mn3 . O13 . C13 . 119.9(6) yes
O13 . C13 . C23 . 116.26(9) yes
O13 . C13 . C63 . 124.5(9) yes
C23 . C13 . C63 . 119.2(9) yes
C13 . C23 . C33 . 119.49(9) yes
C13 . C23 . H231 . 118.7 no
C33 . C23 . H231 . 121.8 no
C23 . C33 . C43 . 121.18(9) yes
C23 . C33 . H331 . 119.1 no
C43 . C33 . H331 . 119.7 no
C33 . C43 . C53 . 121.9(12) yes
C33 . C43 . H431 . 118.9 no
C53 . C43 . H431 . 119.2 no
C43 . C53 . C63 . 117.2(19) yes
C43 . C53 . H531 . 121.2 no
C63 . C53 . H531 . 121.5 no
C53 . C63 . C13 . 120.5(9) yes
C53 . C63 . C73 . 112.7(19) yes
C13 . C63 . C73 . 126.8(20) yes
C63 . C73 . N83 . 110.2(16) yes
C63 . C73 . C103 . 121.4(14) yes
N83 . C73 . C103 . 126.5(10) yes
C73 . N83 . Mn3 . 129.0(6) yes
C73 . N83 . O93 . 104.0(14) yes
Mn3 . N83 . O93 . 127.0(14) yes
N83 . O93 . Mn2 . 106.1(8) yes
C73 . C103 . C113 . 107.3(12) yes
C73 . C103 . H1031 . 113.9 no
C113 . C103 . H1031 . 109.4 no
C73 . C103 . H1032 . 112.7 no
C113 . C103 . H1032 . 109.6 no
H1031 . C103 . H1032 . 104.0 no
C103 . C113 . H1131 . 109.2 no
C103 . C113 . H1132 . 108.1 no
H1131 . C113 . H1132 . 108.5 no
C103 . C113 . H1133 . 108.4 no
H1131 . C113 . H1133 . 109.6 no
H1132 . C113 . H1133 . 112.9 no
Mn1 . O24 . C14 . 145.8(15) yes
O24 . C14 . O14 . 122.5(10) yes
O24 . C14 . C24 . 124(3) yes
O14 . C14 . C24 . 114(2) yes
C14 . C24 . C34 . 128(2) yes
C14 . C24 . C114 . 115.7(17) yes
C34 . C24 . C114 . 116.1(10) yes
C24 . C34 . C44 . 125(2) yes
C24 . C34 . H341 . 117.5 no
C44 . C34 . H341 . 117.8 no
C34 . C44 . C54 . 119.7(18) yes
C34 . C44 . H441 . 118.4 no
C54 . C44 . H441 . 121.9 no
C44 . C54 . C64 . 123.2(17) yes
C44 . C54 . C104 . 115.5(11) yes
C64 . C54 . C104 . 121.3(16) yes
C54 . C64 . C74 . 124(3) yes
C54 . C64 . H641 . 116.5 no
C74 . C64 . H641 . 119.2 no
C64 . C74 . C84 . 120.9(14) yes
C64 . C74 . H741 . 121.0 no
C84 . C74 . H741 . 118.1 no
C74 . C84 . C94 . 110(2) yes
C74 . C84 . H841 . 121.9 no
C94 . C84 . H841 . 128.2 no
C84 . C94 . C104 . 129.0(16) yes
C84 . C94 . H941 . 114.2 no
C104 . C94 . H941 . 116.8 no
C54 . C104 . C94 . 114.4(11) yes
C54 . C104 . C114 . 121.5(13) yes
C94 . C104 . C114 . 124.1(12) yes
C104 . C114 . C24 . 122.0(11) yes
C104 . C114 . H1141 . 118.4 no
C24 . C114 . H1141 . 119.5 no
Mn2 . O15 . C25 . 109.5(5) yes
Mn2 . O15 . H15 . 116.5 no
C25 . O15 . H15 . 132.6 no
O15 . C25 . C35 . 106.6(7) yes
O15 . C25 . H251 . 105.1 no
C35 . C25 . H251 . 103.3 no
O15 . C25 . H252 . 116.0 no
C35 . C25 . H252 . 114.4 no
H251 . C25 . H252 . 110.4 no
C25 . C35 . H351 . 112.5 no
C25 . C35 . H352 . 113.0 no
H351 . C35 . H352 . 111.8 no
C25 . C35 . H353 . 104.8 no
H351 . C35 . H353 . 109.0 no
H352 . C35 . H353 . 105.1 no
Mn3 . O16 . C26 . 123.9(6) yes
Mn3 . O16 . H16 . 122.1 no
C26 . O16 . H16 . 110.3 no
O16 . C26 . C36 . 116.0(11) yes
O16 . C26 . H261 . 107.8 no
C36 . C26 . H261 . 106.9 no
O16 . C26 . H262 . 109.4 no
C36 . C26 . H262 . 107.7 no
H261 . C26 . H262 . 108.8 no
C26 . C36 . H361 . 110.6 no
C26 . C36 . H362 . 110.1 no
H361 . C36 . H362 . 108.0 no
C26 . C36 . H363 . 110.0 no
H361 . C36 . H363 . 109.1 no
H362 . C36 . H363 . 109.0 no
Mn3 . O17 . H171 . 120.7 no
Mn3 . O17 . H172 . 119.6 no
H171 . O17 . H172 . 119.7 no

loop_
_geom_bond_atom_site_label_1
_geom_bond_site_symmetry_1
_geom_bond_atom_site_label_2
_geom_bond_site_symmetry_2
_geom_bond_distance
_geom_bond_publ_flag
Mn1 . O92 2_566 2.486(9) yes
Mn1 . Mn1 2_566 3.278(3) yes
Mn1 . Mn3 . 3.227(4) yes
Mn1 . O1 . 1.890(13) yes
Mn1 . O11 . 1.918(14) yes
Mn1 . N81 . 1.961(7) yes
Mn1 . O92 . 1.959(6) yes
Mn1 . O24 . 2.033(7) yes
Mn2 . O11 2_566 2.387(11) yes
Mn2 . O1 . 1.875(8) yes
Mn2 . O12 . 1.865(6) yes
Mn2 . N82 . 1.966(15) yes
Mn2 . O93 . 1.956(10) yes
Mn2 . O15 . 2.141(9) yes
Mn3 . O1 . 1.873(6) yes
Mn3 . O91 . 1.889(14) yes
Mn3 . O13 . 1.848(7) yes
Mn3 . N83 . 1.835(18) yes
Mn3 . O16 . 2.107(7) yes
Mn3 . O17 . 2.398(7) yes
O11 . C11 . 1.321(6) yes
C11 . C21 . 1.450(8) yes
C11 . C61 . 1.366(10) yes
C21 . C31 . 1.357(6) yes
C21 . H211 . 0.955 no
C31 . C41 . 1.365(7) yes
C31 . H311 . 0.957 no
C41 . C51 . 1.362(15) yes
C41 . H411 . 0.947 no
C51 . C61 . 1.448(14) yes
C51 . H511 . 0.964 no
C61 . C71 . 1.424(19) yes
C71 . N81 . 1.289(18) yes
C71 . C101 . 1.518(8) yes
N81 . O91 . 1.422(15) yes
C101 . C111 . 1.511(9) yes
C101 . H1011 . 0.989 no
C101 . H1012 . 0.908 no
C111 . H1111 . 0.922 no
C111 . H1112 . 0.996 no
C111 . H1113 . 0.963 no
C121 . C131 . 1.510(9) yes
C121 . H1211 . 0.980 no
C121 . H1212 . 0.933 no
C131 . H1311 . 0.997 no
C131 . H1312 . 0.966 no
C131 . H1313 . 0.885 no
O12 . C12 . 1.332(6) yes
C12 . C22 . 1.449(8) yes
C12 . C62 . 1.405(17) yes
C22 . C32 . 1.354(6) yes
C22 . H221 . 0.953 no
C32 . C42 . 1.367(8) yes
C32 . H321 . 0.962 no
C42 . C52 . 1.46(3) yes
C42 . H421 . 0.954 no
C52 . C62 . 1.431(15) yes
C52 . H521 . 0.974 no
C62 . C72 . 1.48(3) yes
C72 . N82 . 1.296(10) yes
C72 . C102 . 1.55(3) yes
N82 . O92 . 1.37(3) yes
C102 . C112 . 1.575(13) yes
C102 . H1021 . 0.934 no
C102 . H1022 . 0.937 no
C112 . H1121 . 1.002 no
C112 . H1122 . 0.956 no
C112 . H1123 . 0.890 no
O13 . C13 . 1.339(8) yes
C13 . C23 . 1.456(7) yes
C13 . C63 . 1.35(2) yes
C23 . C33 . 1.363(8) yes
C23 . H231 . 0.950 no
C33 . C43 . 1.367(8) yes
C33 . H331 . 0.955 no
C43 . C53 . 1.389(12) yes
C43 . H431 . 0.949 no
C53 . C63 . 1.47(4) yes
C53 . H531 . 0.948 no
C63 . C73 . 1.519(12) yes
C73 . N83 . 1.47(3) yes
C73 . C103 . 1.502(9) yes
N83 . O93 . 1.386(7) yes
C103 . C113 . 1.570(13) yes
C103 . H1031 . 0.990 no
C103 . H1032 . 0.979 no
C113 . H1131 . 0.975 no
C113 . H1132 . 0.937 no
C113 . H1133 . 0.924 no
O14 . C14 . 1.24(4) yes
O24 . C14 . 1.26(3) yes
C14 . C24 . 1.453(4) yes
C24 . C34 . 1.34(2) yes
C24 . C114 . 1.340(6) yes
C34 . C44 . 1.375(12) yes
C34 . H341 . 0.938 no
C44 . C54 . 1.44(3) yes
C44 . H441 . 0.996 no
C54 . C64 . 1.382(14) yes
C54 . C104 . 1.341(6) yes
C64 . C74 . 1.24(4) yes
C64 . H641 . 0.990 no
C74 . C84 . 1.49(4) yes
C74 . H741 . 0.914 no
C84 . C94 . 1.405(16) yes
C84 . H841 . 0.901 no
C94 . C104 . 1.340(6) yes
C94 . H941 . 0.974 no
C104 . C114 . 1.437(13) yes
C114 . H1141 . 0.957 no
O15 . C25 . 1.489(9) yes
O15 . H15 . 0.843 no
C25 . C35 . 1.438(4) yes
C25 . H251 . 1.021 no
C25 . H252 . 0.866 no
C35 . H351 . 0.912 no
C35 . H352 . 0.962 no
C35 . H353 . 0.992 no
O16 . C26 . 1.460(9) yes
O16 . H16 . 0.851 no
C26 . C36 . 1.450(4) yes
C26 . H261 . 0.965 no
C26 . H262 . 0.943 no
C36 . H361 . 0.958 no
C36 . H362 . 0.959 no
C36 . H363 . 0.946 no
O17 . H171 . 0.844 no
O17 . H172 . 0.859 no
